data_7104597
loop_
_publ_author_name
'Takamizawa, Satoshi'
'Miyake, Ryosuke'

_publ_section_title
;
 Guest replacement in a flexible single-crystal host by mixing the
 surrounding gas.
;
_journal_issue 27
_journal_name_full 'Chemical communications (Cambridge, England)'
_journal_page_first 4076
_journal_page_last 4078
_journal_paper_doi 10.1039/b904160e
_journal_volume 34
_journal_year 2009
_chemical_formula_sum 'C34.32 H30.76 Cu2 N2.5 O9.32'
_chemical_formula_weight 754.38
_chemical_name_common '(Cu2(bza)4(pyz))n 0.5(CH3CN) 1.3(CH3OH)'
_chemical_name_systematic
;
[Cu2(bza)4(pyz)]n 0.5(CH3CN) 1.3(CH3OH)

;
_space_group_IT_number 2
_symmetry_cell_setting triclinic
_symmetry_space_group_name_Hall '-P 1'
_symmetry_space_group_name_H-M 'P -1'
_atom_sites_solution_hydrogens geom
_atom_sites_solution_primary direct
_atom_sites_solution_secondary difmap
_audit_creation_method SHELXL-97
_cell_angle_alpha 71.897(4)
_cell_angle_beta 64.393(3)
_cell_angle_gamma 63.142(3)
_cell_formula_units_Z 1
_cell_length_a 9.6836(14)
_cell_length_b 10.1691(14)
_cell_length_c 10.6629(16)
_cell_measurement_temperature 90
_cell_volume 836.0(2)
_computing_cell_refinement 'Bruker SMART'
_computing_data_collection 'Bruker SMART'
_computing_data_reduction 'Bruker SAINT'
_computing_molecular_graphics 'Bruker SHELXTL'
_computing_publication_material 'Bruker SHELXTL'
_computing_structure_refinement 'SHELXL-97 (Sheldrick, 1997)'
_computing_structure_solution 'SHELXS-97 (Sheldrick, 1990)'
_diffrn_ambient_temperature 90
_diffrn_detector_area_resol_mean 8.366
_diffrn_measured_fraction_theta_full 0.980
_diffrn_measured_fraction_theta_max 0.980
_diffrn_measurement_device_type 'CCD area detector'
_diffrn_measurement_method 'phi and omega scans'
_diffrn_radiation_monochromator graphite
_diffrn_radiation_source 'fine-focus sealed tube'
_diffrn_radiation_type MoK\a
_diffrn_radiation_wavelength 0.71073
_diffrn_reflns_av_R_equivalents 0.0307
_diffrn_reflns_av_sigmaI/netI 0.0719
_diffrn_reflns_limit_h_max 12
_diffrn_reflns_limit_h_min -12
_diffrn_reflns_limit_k_max 13
_diffrn_reflns_limit_k_min -9
_diffrn_reflns_limit_l_max 14
_diffrn_reflns_limit_l_min -9
_diffrn_reflns_number 6204
_diffrn_reflns_theta_full 28.33
_diffrn_reflns_theta_max 28.33
_diffrn_reflns_theta_min 2.14
_exptl_absorpt_coefficient_mu 1.330
_exptl_absorpt_correction_T_max 0.9612
_exptl_absorpt_correction_T_min 0.6182
_exptl_absorpt_correction_type empirical
_exptl_absorpt_process_details
;
SADABS, scheldrick, 1996
;
_exptl_crystal_colour blue
_exptl_crystal_density_diffrn 1.495
_exptl_crystal_density_method 'not measured'
_exptl_crystal_description plate
_exptl_crystal_F_000 386
_exptl_crystal_size_max 0.40
_exptl_crystal_size_mid 0.16
_exptl_crystal_size_min 0.03
_refine_diff_density_max 0.741
_refine_diff_density_min -0.489
_refine_diff_density_rms 0.099
_refine_ls_extinction_method none
_refine_ls_goodness_of_fit_ref 1.037
_refine_ls_hydrogen_treatment constr
_refine_ls_matrix_type full
_refine_ls_number_parameters 270
_refine_ls_number_reflns 4092
_refine_ls_number_restraints 107
_refine_ls_restrained_S_all 1.024
_refine_ls_R_factor_all 0.0809
_refine_ls_R_factor_gt 0.0538
_refine_ls_shift/su_max 0.000
_refine_ls_shift/su_mean 0.000
_refine_ls_structure_factor_coef Fsqd
_refine_ls_weighting_details 'calc w=1/[\s^2^(Fo^2^)+(0.0667P)^2^+0.1783P] where P=(Fo^2^+2Fc^2^)/3'
_refine_ls_weighting_scheme calc
_refine_ls_wR_factor_gt 0.1247
_refine_ls_wR_factor_ref 0.1360
_reflns_number_gt 3032
_reflns_number_total 4092
_reflns_threshold_expression >2sigma(I)
_cod_data_source_file b904160e.txt
_cod_data_source_block 71227y1
_cod_depositor_comments
;
The following automatic conversions were performed:
'_symmetry_cell_setting' value 'Triclinic' changed to 'triclinic'
according to '/home/saulius/struct/CIF-dictionaries/cif_core.dic'
dictionary named 'cif_core.dic' version 2.4.1 from 2010-06-29.

Automatic conversion script
Id: cif_fix_enum 1527 2010-12-29 10:47:43Z saulius 
;
_cod_original_sg_symbol_H-M P-1
_cod_original_formula_sum 'C34.32 H30.76 Cu2 N2.50 O9.32'
_cod_database_code 7104597

loop_
_symmetry_equiv_pos_as_xyz
'x, y, z'
'-x, -y, -z'

loop_
_atom_site_label
_atom_site_type_symbol
_atom_site_fract_x
_atom_site_fract_y
_atom_site_fract_z
_atom_site_U_iso_or_equiv
_atom_site_adp_type
_atom_site_occupancy
_atom_site_symmetry_multiplicity
_atom_site_calc_flag
_atom_site_refinement_flags
_atom_site_disorder_assembly
_atom_site_disorder_group
C1 C 0.9562(4) -0.1272(4) 0.2530(4) 0.0273(8) Uani 1 1 d . . .
C2 C 0.9375(4) -0.2068(4) 0.3986(4) 0.0321(8) Uani 1 1 d . . .
C3 C 1.0223(5) -0.2038(4) 0.4746(4) 0.0348(9) Uani 1 1 d . . .
H3 H 1.0941 -0.1502 0.4325 0.042 Uiso 1 1 calc R . .
C4 C 1.0036(5) -0.2772(5) 0.6091(5) 0.0440(10) Uani 1 1 d . . .
H4 H 1.0615 -0.2730 0.6596 0.053 Uiso 1 1 calc R . .
C5 C 0.9019(5) -0.3566(5) 0.6713(5) 0.0460(11) Uani 1 1 d . . .
H5 H 0.8899 -0.4083 0.7641 0.055 Uiso 1 1 calc R . .
C6 C 0.8170(6) -0.3604(7) 0.5968(5) 0.0595(14) Uani 1 1 d . . .
H6 H 0.7456 -0.4144 0.6394 0.071 Uiso 1 1 calc R . .
C7 C 0.8347(6) -0.2877(6) 0.4635(5) 0.0529(13) Uani 1 1 d . . .
H7 H 0.7761 -0.2922 0.4138 0.063 Uiso 1 1 calc R . .
C8 C 0.8308(4) 0.2548(4) 0.0783(3) 0.0239(7) Uani 1 1 d . . .
C9 C 0.7267(4) 0.4060(4) 0.1197(3) 0.0234(7) Uani 1 1 d . . .
C10 C 0.5579(4) 0.4637(4) 0.1464(4) 0.0314(8) Uani 1 1 d . . .
H10 H 0.5091 0.4074 0.1351 0.038 Uiso 1 1 calc R . .
C11 C 0.4608(5) 0.6015(5) 0.1889(5) 0.0456(11) Uani 1 1 d . . .
H11 H 0.3460 0.6411 0.2047 0.055 Uiso 1 1 calc R . .
C12 C 0.5308(5) 0.6823(5) 0.2086(6) 0.0512(12) Uani 1 1 d . . .
H12 H 0.4630 0.7752 0.2426 0.061 Uiso 1 1 calc R . .
C13 C 0.6990(5) 0.6281(4) 0.1790(5) 0.0402(10) Uani 1 1 d . . .
H13 H 0.7473 0.6856 0.1891 0.048 Uiso 1 1 calc R . .
C14 C 0.7966(4) 0.4909(4) 0.1348(4) 0.0280(8) Uani 1 1 d . . .
H14 H 0.9122 0.4540 0.1146 0.034 Uiso 1 1 calc R . .
C15 C 0.4960(4) 0.0644(4) 0.0938(4) 0.0260(8) Uani 1 1 d . . .
H15 H 0.4888 0.1111 0.1622 0.031 Uiso 1 1 calc R . .
C16 C 0.6475(4) -0.0730(4) -0.0866(4) 0.0280(8) Uani 1 1 d . . .
H16 H 0.7509 -0.1264 -0.1496 0.034 Uiso 1 1 calc R . .
Cu1 Cu 0.87010(5) -0.01304(5) 0.00602(5) 0.02396(15) Uani 1 1 d . . .
N1 N 0.6439(3) -0.0079(3) 0.0068(3) 0.0235(6) Uani 1 1 d . . .
O1 O 0.8539(3) -0.1088(3) 0.1995(3) 0.0365(7) Uani 1 1 d . . .
O2 O 0.7600(3) 0.1841(3) 0.0664(3) 0.0381(7) Uani 1 1 d . . .
O3 O 0.9833(3) 0.2070(3) 0.0564(3) 0.0297(6) Uani 1 1 d . . .
O4 O 1.0746(3) -0.0828(3) 0.1909(3) 0.0327(6) Uani 1 1 d . . .
C1S C 0.357(3) 0.823(2) 0.5531(15) 0.086(3) Uani 0.374(8) 1 d PDU A -3
H1S1 H 0.2501 0.8756 0.6198 0.129 Uiso 0.374(8) 1 calc PR A -3
H1S2 H 0.4425 0.7858 0.5946 0.129 Uiso 0.374(8) 1 calc PR A -3
H1S3 H 0.3509 0.7389 0.5316 0.129 Uiso 0.374(8) 1 calc PR A -3
O1S O 0.3951(16) 0.9228(15) 0.4267(13) 0.086(3) Uani 0.374(8) 1 d PDU A -3
H1S H 0.3156 0.9634 0.3970 0.130 Uiso 0.374(8) 1 calc PR A -3
C2S C 0.473(3) 0.971(3) 0.4728(18) 0.086(3) Uani 0.281(7) 1 d PDU B -2
H2S1 H 0.5314 0.8975 0.4078 0.129 Uiso 0.281(7) 1 calc PR B -2
H2S2 H 0.5396 1.0297 0.4520 0.129 Uiso 0.281(7) 1 calc PR B -2
H2S3 H 0.3666 1.0370 0.4620 0.129 Uiso 0.281(7) 1 calc PR B -2
O2S O 0.448(2) 0.8957(17) 0.6140(16) 0.085(3) Uani 0.281(7) 1 d PDU B -2
H2S H 0.3848 0.9582 0.6702 0.127 Uiso 0.281(7) 1 calc PR B -2
C3S C 0.421(2) 0.7327(19) 0.519(3) 0.087(3) Uani 0.253(7) 1 d PDU C -1
C4S C 0.472(3) 0.576(2) 0.511(3) 0.087(3) Uani 0.253(7) 1 d PDU C -1
H4S1 H 0.4052 0.5666 0.4686 0.131 Uiso 0.253(7) 1 calc PR C -1
H4S2 H 0.4562 0.5186 0.6050 0.131 Uiso 0.253(7) 1 calc PR C -1
H4S3 H 0.5886 0.5376 0.4521 0.131 Uiso 0.253(7) 1 calc PR C -1
N1S N 0.395(3) 0.8539(19) 0.526(3) 0.085(3) Uani 0.253(7) 1 d PDU C -1

loop_
_atom_site_aniso_label
_atom_site_aniso_U_11
_atom_site_aniso_U_22
_atom_site_aniso_U_33
_atom_site_aniso_U_23
_atom_site_aniso_U_13
_atom_site_aniso_U_12
C1 0.0160(15) 0.0352(19) 0.031(2) -0.0157(16) -0.0063(14) -0.0042(14)
C2 0.0213(17) 0.045(2) 0.028(2) -0.0138(17) -0.0057(15) -0.0077(16)
C3 0.0310(19) 0.037(2) 0.042(2) -0.0072(18) -0.0181(17) -0.0105(17)
C4 0.042(2) 0.056(3) 0.038(3) -0.008(2) -0.021(2) -0.013(2)
C5 0.040(2) 0.063(3) 0.029(2) -0.007(2) -0.0083(18) -0.018(2)
C6 0.055(3) 0.099(4) 0.035(3) -0.003(3) -0.008(2) -0.050(3)
C7 0.045(3) 0.100(4) 0.030(2) -0.007(2) -0.009(2) -0.046(3)
C8 0.0159(14) 0.0378(19) 0.0214(17) -0.0078(15) -0.0078(13) -0.0092(14)
C9 0.0181(15) 0.0311(18) 0.0218(18) -0.0045(14) -0.0077(13) -0.0087(14)
C10 0.0212(16) 0.034(2) 0.038(2) -0.0066(17) -0.0093(16) -0.0093(15)
C11 0.0256(19) 0.037(2) 0.070(3) -0.008(2) -0.017(2) -0.0063(17)
C12 0.040(2) 0.030(2) 0.081(4) -0.017(2) -0.022(2) -0.0033(19)
C13 0.043(2) 0.033(2) 0.053(3) -0.0075(19) -0.021(2) -0.0158(18)
C14 0.0256(17) 0.035(2) 0.027(2) 0.0000(16) -0.0119(15) -0.0145(16)
C15 0.0150(14) 0.0370(19) 0.033(2) -0.0169(16) -0.0070(14) -0.0088(14)
C16 0.0118(14) 0.040(2) 0.035(2) -0.0208(17) -0.0040(13) -0.0061(14)
Cu1 0.00982(19) 0.0392(3) 0.0306(3) -0.01450(18) -0.00758(15) -0.00870(16)
N1 0.0099(11) 0.0357(17) 0.0304(17) -0.0135(13) -0.0073(11) -0.0068(11)
O1 0.0209(12) 0.0685(19) 0.0288(15) -0.0117(13) -0.0080(11) -0.0213(13)
O2 0.0149(11) 0.0490(16) 0.0616(19) -0.0304(14) -0.0141(12) -0.0055(11)
O3 0.0139(11) 0.0401(14) 0.0400(16) -0.0139(12) -0.0083(10) -0.0097(10)
O4 0.0257(13) 0.0462(16) 0.0353(15) -0.0017(12) -0.0162(11) -0.0180(12)
C1S 0.086(3) 0.086(3) 0.086(3) -0.0124(9) -0.0295(12) -0.0314(12)
O1S 0.086(3) 0.086(3) 0.086(3) -0.0125(9) -0.0292(11) -0.0314(12)
C2S 0.086(3) 0.086(3) 0.086(3) -0.0123(9) -0.0294(12) -0.0314(12)
O2S 0.085(3) 0.085(3) 0.085(3) -0.0125(9) -0.0294(12) -0.0314(12)
C3S 0.086(3) 0.087(3) 0.086(3) -0.0124(9) -0.0297(12) -0.0319(12)
C4S 0.087(3) 0.088(3) 0.087(3) -0.0123(10) -0.0301(13) -0.0322(13)
N1S 0.086(3) 0.085(3) 0.085(3) -0.0124(8) -0.0295(11) -0.0315(12)

loop_
_atom_type_symbol
_atom_type_description
_atom_type_scat_dispersion_real
_atom_type_scat_dispersion_imag
_atom_type_scat_source
C C 0.0033 0.0016 'International Tables Vol C Tables 4.2.6.8 and 6.1.1.4'
Cu Cu 0.3201 1.2651 'International Tables Vol C Tables 4.2.6.8 and 6.1.1.4'
N N 0.0061 0.0033 'International Tables Vol C Tables 4.2.6.8 and 6.1.1.4'
O O 0.0106 0.0060 'International Tables Vol C Tables 4.2.6.8 and 6.1.1.4'
H H 0.0000 0.0000 'International Tables Vol C Tables 4.2.6.8 and 6.1.1.4'

loop_
_geom_angle_atom_site_label_1
_geom_angle_atom_site_label_2
_geom_angle_atom_site_label_3
_geom_angle
_geom_angle_site_symmetry_1
_geom_angle_site_symmetry_3
_geom_angle_publ_flag
O4 C1 O1 124.3(4) . . ?
O4 C1 C2 117.1(3) . . ?
O1 C1 C2 118.5(3) . . ?
C7 C2 C3 117.8(4) . . ?
C7 C2 C1 120.8(3) . . ?
C3 C2 C1 121.4(3) . . ?
C4 C3 C2 121.0(4) . . ?
C3 C4 C5 120.5(4) . . ?
C4 C5 C6 119.1(4) . . ?
C7 C6 C5 120.7(4) . . ?
C6 C7 C2 121.0(4) . . ?
O2 C8 O3 124.7(3) . . ?
O2 C8 C9 117.2(3) . . ?
O3 C8 C9 118.1(3) . . ?
C10 C9 C14 118.9(3) . . ?
C10 C9 C8 120.6(3) . . ?
C14 C9 C8 120.4(3) . . ?
C11 C10 C9 120.7(3) . . ?
C10 C11 C12 119.8(4) . . ?
C13 C12 C11 120.1(4) . . ?
C14 C13 C12 120.1(4) . . ?
C13 C14 C9 120.3(3) . . ?
N1 C15 C16 121.4(3) . 2_655 ?
N1 C16 C15 121.6(3) . 2_655 ?
O3 Cu1 O1 88.71(12) 2_755 . ?
O3 Cu1 O2 169.48(9) 2_755 . ?
O1 Cu1 O2 90.51(12) . . ?
O3 Cu1 O4 89.59(11) 2_755 2_755 ?
O1 Cu1 O4 169.36(9) . 2_755 ?
O2 Cu1 O4 89.25(12) . 2_755 ?
O3 Cu1 N1 98.32(10) 2_755 . ?
O1 Cu1 N1 98.86(10) . . ?
O2 Cu1 N1 92.17(10) . . ?
O4 Cu1 N1 91.78(10) 2_755 . ?
O3 Cu1 Cu1 86.81(7) 2_755 2_755 ?
O1 Cu1 Cu1 85.28(7) . 2_755 ?
O2 Cu1 Cu1 82.66(7) . 2_755 ?
O4 Cu1 Cu1 84.14(7) 2_755 2_755 ?
N1 Cu1 Cu1 173.44(8) . 2_755 ?
C15 N1 C16 117.0(3) . . ?
C15 N1 Cu1 122.6(2) . . ?
C16 N1 Cu1 120.3(2) . . ?
C1 O1 Cu1 122.6(2) . . ?
C8 O2 Cu1 125.2(2) . . ?
C8 O3 Cu1 120.6(2) . 2_755 ?
C1 O4 Cu1 123.6(2) . 2_755 ?
N1S C3S C4S 173.7(13) . . ?

loop_
_geom_bond_atom_site_label_1
_geom_bond_atom_site_label_2
_geom_bond_distance
_geom_bond_site_symmetry_2
_geom_bond_publ_flag
C1 O4 1.258(4) . ?
C1 O1 1.264(4) . ?
C1 C2 1.485(5) . ?
C2 C7 1.393(6) . ?
C2 C3 1.394(5) . ?
C3 C4 1.371(6) . ?
C4 C5 1.372(6) . ?
C5 C6 1.386(6) . ?
C6 C7 1.359(6) . ?
C8 O2 1.257(4) . ?
C8 O3 1.263(4) . ?
C8 C9 1.487(5) . ?
C9 C10 1.391(4) . ?
C9 C14 1.392(4) . ?
C10 C11 1.374(5) . ?
C11 C12 1.383(6) . ?
C12 C13 1.382(6) . ?
C13 C14 1.375(5) . ?
C15 N1 1.333(4) . ?
C15 C16 1.386(4) 2_655 ?
C16 N1 1.339(4) . ?
C16 C15 1.386(4) 2_655 ?
Cu1 O3 1.954(3) 2_755 ?
Cu1 O1 1.959(3) . ?
Cu1 O2 1.962(3) . ?
Cu1 O4 1.968(3) 2_755 ?
Cu1 N1 2.164(2) . ?
Cu1 Cu1 2.5922(8) 2_755 ?
O3 Cu1 1.954(3) 2_755 ?
O4 Cu1 1.968(3) 2_755 ?
C1S O1S 1.4296(10) . ?
C2S O2S 1.4300(10) . ?
C3S N1S 1.1613(10) . ?
C3S C4S 1.4613(10) . ?

loop_
_geom_torsion_atom_site_label_1
_geom_torsion_atom_site_label_2
_geom_torsion_atom_site_label_3
_geom_torsion_atom_site_label_4
_geom_torsion
_geom_torsion_site_symmetry_1
_geom_torsion_site_symmetry_2
_geom_torsion_site_symmetry_3
_geom_torsion_site_symmetry_4
_geom_torsion_publ_flag
O4 C1 C2 C7 -165.7(4) . . . . ?
O1 C1 C2 C7 14.1(6) . . . . ?
O4 C1 C2 C3 14.0(5) . . . . ?
O1 C1 C2 C3 -166.3(3) . . . . ?
C7 C2 C3 C4 -0.6(6) . . . . ?
C1 C2 C3 C4 179.7(4) . . . . ?
C2 C3 C4 C5 0.7(6) . . . . ?
C3 C4 C5 C6 -0.7(7) . . . . ?
C4 C5 C6 C7 0.5(8) . . . . ?
C5 C6 C7 C2 -0.5(8) . . . . ?
C3 C2 C7 C6 0.5(7) . . . . ?
C1 C2 C7 C6 -179.8(4) . . . . ?
O2 C8 C9 C10 1.2(5) . . . . ?
O3 C8 C9 C10 -179.4(3) . . . . ?
O2 C8 C9 C14 -179.9(3) . . . . ?
O3 C8 C9 C14 -0.5(5) . . . . ?
C14 C9 C10 C11 -0.9(6) . . . . ?
C8 C9 C10 C11 178.0(4) . . . . ?
C9 C10 C11 C12 -1.5(7) . . . . ?
C10 C11 C12 C13 3.2(7) . . . . ?
C11 C12 C13 C14 -2.5(7) . . . . ?
C12 C13 C14 C9 0.0(6) . . . . ?
C10 C9 C14 C13 1.6(5) . . . . ?
C8 C9 C14 C13 -177.2(3) . . . . ?
C16 C15 N1 C16 -0.7(6) 2_655 . . . ?
C16 C15 N1 Cu1 176.3(3) 2_655 . . . ?
C15 C16 N1 C15 0.7(6) 2_655 . . . ?
C15 C16 N1 Cu1 -176.3(3) 2_655 . . . ?
O3 Cu1 N1 C15 150.5(3) 2_755 . . . ?
O1 Cu1 N1 C15 60.6(3) . . . . ?
O2 Cu1 N1 C15 -30.3(3) . . . . ?
O4 Cu1 N1 C15 -119.6(3) 2_755 . . . ?
Cu1 Cu1 N1 C15 -68.2(8) 2_755 . . . ?
O3 Cu1 N1 C16 -32.6(3) 2_755 . . . ?
O1 Cu1 N1 C16 -122.6(3) . . . . ?
O2 Cu1 N1 C16 146.5(3) . . . . ?
O4 Cu1 N1 C16 57.2(3) 2_755 . . . ?
Cu1 Cu1 N1 C16 108.6(7) 2_755 . . . ?
O4 C1 O1 Cu1 2.3(5) . . . . ?
C2 C1 O1 Cu1 -177.4(2) . . . . ?
O3 Cu1 O1 C1 86.8(3) 2_755 . . . ?
O2 Cu1 O1 C1 -82.7(3) . . . . ?
O4 Cu1 O1 C1 5.9(8) 2_755 . . . ?
N1 Cu1 O1 C1 -175.0(3) . . . . ?
Cu1 Cu1 O1 C1 -0.1(3) 2_755 . . . ?
O3 C8 O2 Cu1 -1.9(5) . . . . ?
C9 C8 O2 Cu1 177.4(2) . . . . ?
O3 Cu1 O2 C8 0.4(8) 2_755 . . . ?
O1 Cu1 O2 C8 86.0(3) . . . . ?
O4 Cu1 O2 C8 -83.3(3) 2_755 . . . ?
N1 Cu1 O2 C8 -175.1(3) . . . . ?
Cu1 Cu1 O2 C8 0.8(3) 2_755 . . . ?
O2 C8 O3 Cu1 2.0(5) . . . 2_755 ?
C9 C8 O3 Cu1 -177.4(2) . . . 2_755 ?
O1 C1 O4 Cu1 -3.9(5) . . . 2_755 ?
C2 C1 O4 Cu1 175.8(2) . . . 2_755 ?
